data_1504410
loop_
_publ_author_name
'Farrugia, Louis J.'
'Middlemiss, Derek S.'
'Sillanp\"a\"a, Reijo'
'Sepp\"al\"a, Petri'

_publ_section_title
;
 A combined experimental and theoretical charge density study of the
 chemical bonding and magnetism in 3-amino-propanolato Cu(II) complexes
 containing weakly coordinated anions.
;
_journal_issue 38
_journal_name_full 'The journal of physical chemistry. A'
_journal_page_first 9050
_journal_page_last 9067
_journal_paper_doi 10.1021/jp804865j
_journal_volume 112
_journal_year 2008
_chemical_compound_source 'synthesis as described'
_chemical_formula_sum 'C8 H18 Cu2 N2 O6'
_chemical_formula_weight 365.32
_chemical_name_systematic
;
 ?
;
_space_group_IT_number 14
_symmetry_space_group_name_Hall '-P 2ybc'
_symmetry_space_group_name_H-M 'P 1 21/c 1'
_audit_conform_dict_location ftp://ftp.iucr.org/pub/cif_core.dic
_audit_conform_dict_name cif_core.dic
_audit_conform_dict_version 2.3
_audit_creation_date '31-May-05 T17:40:31-00:00'
_audit_creation_method 'XD routine XDCIF'
_cell_angle_alpha 90
_cell_angle_beta 99.616(2)
_cell_angle_gamma 90
_cell_formula_units_Z 2
_cell_length_a 8.4758(3)
_cell_length_b 8.7735(3)
_cell_length_c 8.3445(3)
_cell_measurement_reflns_used 9860
_cell_measurement_temperature 100(2)
_cell_measurement_theta_max 53.7131
_cell_measurement_theta_min 2.4372
_cell_measurement_wavelength 0.71073
_cell_volume 611.80(4)
_computing_cell_refinement 'SAINT V7.34A integration software'
_computing_data_collection 'Bruker APEX software'
_computing_data_reduction 'SORTAV (Blessing, 1995)'
_computing_molecular_graphics 'Ortep-3 for Windows (Farrugia, 1997)'
_computing_publication_material 'WinGX publication routines (Farrugia, 1999)'
_computing_structure_refinement 'SHELXL-97 (Sheldrick, 1997)'
_computing_structure_solution 'SIR92 (Giacovazzo et al, 1993)'
_diffrn_ambient_temperature 100(2)
_diffrn_detector 'APEX-II CCD'
_diffrn_measured_fraction_theta_full 0.996
_diffrn_measured_fraction_theta_max 0.996
_diffrn_measurement_device '\k-geometry diffractometer'
_diffrn_measurement_device_type 'Bruker-Nonius APEX-II'
_diffrn_measurement_method 'phi or omega oscillation scans'
_diffrn_orient_matrix_type 'x-axis to radiation source'
_diffrn_orient_matrix_UB_11 -0.157798E-1
_diffrn_orient_matrix_UB_12 0.709735E-1
_diffrn_orient_matrix_UB_13 -0.951069E-1
_diffrn_orient_matrix_UB_21 0.113559
_diffrn_orient_matrix_UB_22 -0.165887E-1
_diffrn_orient_matrix_UB_23 -0.142568E-1
_diffrn_orient_matrix_UB_31 -0.34278E-1
_diffrn_orient_matrix_UB_32 -0.876291E-1
_diffrn_orient_matrix_UB_33 -0.743312E-1
_diffrn_radiation_monochromator graphite
_diffrn_radiation_probe x-ray
_diffrn_radiation_type MoK\a
_diffrn_radiation_wavelength 0.71073
_diffrn_reflns_av_R_equivalents 0.0369
_diffrn_reflns_limit_h_max 19
_diffrn_reflns_limit_h_min -19
_diffrn_reflns_limit_k_max 18
_diffrn_reflns_limit_k_min -19
_diffrn_reflns_limit_l_max 18
_diffrn_reflns_limit_l_min -18
_diffrn_reflns_number 157082
_diffrn_reflns_reduction_process
;
 Scaled and merged with Sortav
 R.H. Blessing, (1987) Cryst. Rev. 1, 3-58
 R.H. Blessing, (1989) J. Appl. Cryst. 22, 396-397
;
_diffrn_reflns_theta_full 54.16
_diffrn_reflns_theta_max 54.16
_diffrn_reflns_theta_min 2.44
_diffrn_source 'sealed x-ray tube'
_exptl_absorpt_coefficient_mu 3.497
_exptl_absorpt_correction_T_max 0.549
_exptl_absorpt_correction_T_min 0.404
_exptl_absorpt_correction_type gaussian
_exptl_absorpt_process_details
;
   P. Coppens, L. Leiserowitz, D Rabinovich, Acta Cryst.
   (1965), 18, 1035-1038
;
_exptl_crystal_colour 'dark blue'
_exptl_crystal_density_diffrn 1.983
_exptl_crystal_density_method 'not measured'
_exptl_crystal_description prism
_exptl_crystal_F_000 372
_exptl_crystal_size_max 0.32
_exptl_crystal_size_mid 0.28
_exptl_crystal_size_min 0.2
_refine_diff_density_max 0.702
_refine_diff_density_min -0.339
_refine_diff_density_rms 0.057
_refine_ls_extinction_coef 0.016(4)
_refine_ls_extinction_expression
;
        Becker, P.J. & Coppens, P. (1974) Acta Cryst., A30, 129-153.
;
_refine_ls_extinction_method 'Becker-Coppens type 1 Lorentzian isotropic'
_refine_ls_goodness_of_fit_ref 1.047
_refine_ls_matrix_type full
_refine_ls_number_parameters 279
_refine_ls_number_reflns 6732
_refine_ls_number_restraints 0
_refine_ls_R_factor_all 0.021
_refine_ls_R_factor_gt 0.013
_refine_ls_shift/su_max 0.00004
_refine_ls_structure_factor_coef F
_refine_ls_weighting_details
;
        calc w1 = 1/[s^2^(Fo)]
;
_refine_ls_weighting_scheme calc
_refine_ls_wR_factor_ref 0.017
_reflns_number_gt 6734
_reflns_number_total 7570
_reflns_threshold_expression >2\s(I)
_cod_data_source_file jp804865j_si_004.cif
_cod_data_source_block formate
_cod_database_code 1504410

loop_
_space_group_symop_operation_xyz
'x, y, z'
'-x, y+1/2, -z+1/2'
'-x, -y, -z'
'x, -y-1/2, z-1/2'

loop_
_atom_local_axes_atom_label
_atom_local_axes_atom0
_atom_local_axes_ax1
_atom_local_axes_atom1
_atom_local_axes_atom2
_atom_local_axes_ax2
CU(1) O(1) X CU(1) N(1) Y
O(1) C(1) X O(1) CU(1) Y
O(2) C(4) X O(2) CU(1) Y
O(3) C(4) X O(3) O(2) Y
N(1) CU(1) X N(1) C(3) Y
C(1) O(1) X C(1) C(2) Y
C(2) C(1) X C(2) C(3) Y
C(3) N(1) X C(3) C(2) Y
C(4) H(4) Z C(4) O(3) Y
H(01A) N(1) Z H(01A) H(01B) Y
H(01B) N(1) Z H(01B) H(01A) Y
H(1A) C(1) Z H(1A) H(1B) Y
H(1B) C(1) Z H(1B) H(1A) Y
H(2A) C(2) Z H(2A) H(2B) Y
H(2B) C(2) Z H(2B) H(2A) Y
H(3A) C(3) Z H(3A) H(3B) Y
H(3B) C(3) Z H(3B) H(3A) Y
H(4) C(4) Z H(4) O(2) Y

loop_
_atom_rho_multipole_atom_label
_atom_rho_multipole_coeff_Pv
_atom_rho_multipole_coeff_P00
_atom_rho_multipole_coeff_P11
_atom_rho_multipole_coeff_P1-1
_atom_rho_multipole_coeff_P10
_atom_rho_multipole_coeff_P20
_atom_rho_multipole_coeff_P21
_atom_rho_multipole_coeff_P2-1
_atom_rho_multipole_coeff_P22
_atom_rho_multipole_coeff_P2-2
_atom_rho_multipole_coeff_P30
_atom_rho_multipole_coeff_P31
_atom_rho_multipole_coeff_P3-1
_atom_rho_multipole_coeff_P32
_atom_rho_multipole_coeff_P3-2
_atom_rho_multipole_coeff_P33
_atom_rho_multipole_coeff_P3-3
_atom_rho_multipole_coeff_P40
_atom_rho_multipole_coeff_P41
_atom_rho_multipole_coeff_P4-1
_atom_rho_multipole_coeff_P42
_atom_rho_multipole_coeff_P4-2
_atom_rho_multipole_coeff_P43
_atom_rho_multipole_coeff_P4-3
_atom_rho_multipole_coeff_P44
_atom_rho_multipole_coeff_P4-4
_atom_rho_multipole_kappa
_atom_rho_multipole_kappa_prime0
_atom_rho_multipole_kappa_prime1
_atom_rho_multipole_kappa_prime2
_atom_rho_multipole_kappa_prime3
_atom_rho_multipole_kappa_prime4
Cu(1) 10.21(2) 0 -0.020(9) -0.018(9) 0.055(11) 0.169(14) 0.037(11) -0.060(13) -0.119(13) 0.065(14) 0.024(7) -0.002(7) 0.026(7) -0.023(7) 0.002(7) 0.019(6) -0.015(6) -0.065(10) -0.046(10) -0.051(11) -0.001(9) -0.027(9) -0.014(10) 0.006(10) -0.175(9) -0.051(9) 1.035718 0.973808 0.973808 0.973808 0.973808 0.973808
O(1) 6.53(2) 0 -0.114(14) -0.007(14) -0.032(16) 0.069(13) 0.019(13) -0.006(14) -0.013(13) 0.011(13) -0.047(14) -0.055(13) 0.018(13) -0.052(14) -0.031(14) 0.074(12) -0.040(13) 0 0 0 0 0 0 0 0 0 0.990018 0.767454 0.767454 0.767454 0.767454 0.767454
O(2) 6.36(3) 0 -0.073(14) 0.008(15) 0.013(16) 0.005(14) -0.020(12) -0.014(13) -0.034(13) 0.017(12) -0.001(14) -0.013(12) -0.030(13) -0.008(13) -0.003(12) 0.058(12) -0.031(12) 0 0 0 0 0 0 0 0 0 0.994174 0.834575 0.834575 0.834575 0.834575 0.834575
O(3) 6.34(2) 0 -0.036(12) -0.018(11) 0.038(11) -0.023(12) -0.003(12) 0.008(11) -0.027(12) 0.028(11) 0.027(10) -0.007(9) -0.011(9) 0.006(9) 0.011(9) 0.030(9) 0.000(9) 0 0 0 0 0 0 0 0 0 0.99245 1.091217 1.091217 1.091217 1.091217 1.091217
N(1) 5.10(4) 0 0.101(15) -0.028(16) 0.07(2) -0.033(15) 0.017(14) 0.004(15) 0.086(13) -0.014(13) -0.012(16) -0.084(15) -0.199(16) -0.017(15) -0.016(15) 0.096(13) -0.038(13) 0 0 0 0 0 0 0 0 0 1.012553 0.846263 0.846263 0.846263 0.846263 0.846263
C(1) 3.84(6) 0 -0.11(2) -0.02(2) 0.06(2) -0.036(19) 0.027(18) -0.016(18) -0.027(18) -0.025(18) 0.02(2) -0.23(2) -0.21(2) 0.01(2) 0.01(2) 0.32(2) -0.03(2) 0 0 0 0 0 0 0 0 0 1.022612 0.881269 0.881269 0.881269 0.881269 0.881269
C(2) 3.76(5) 0 0.00(2) 0.01(2) -0.11(2) 0.022(18) -0.015(17) 0.027(18) 0.012(17) 0.041(16) 0.00(2) -0.180(19) -0.23(2) 0.06(2) -0.03(2) 0.243(19) -0.077(19) 0 0 0 0 0 0 0 0 0 1.022612 0.881269 0.881269 0.881269 0.881269 0.881269
C(3) 3.84(5) 0 -0.041(19) -0.02(2) 0.02(3) 0.04(2) 0.005(18) -0.025(19) -0.067(17) 0.009(16) 0.03(2) -0.23(2) -0.18(2) -0.06(2) -0.01(2) 0.28(2) -0.10(2) 0 0 0 0 0 0 0 0 0 1.022612 0.881269 0.881269 0.881269 0.881269 0.881269
C(4) 3.81(4) 0 -0.022(16) 0.02(2) -0.058(19) 0.074(17) -0.020(14) 0.009(17) -0.299(17) 0.037(17) 0.287(19) -0.011(16) 0.091(19) 0.193(18) 0.030(18) -0.014(18) 0.046(18) 0 0 0 0 0 0 0 0 0 1.044096 0.932674 0.932674 0.932674 0.932674 0.932674
H(01A) 0.95(3) 0 -0.040(18) 0.039(17) 0.18(2) 0.02(3) 0 0 0 0 0 0 0 0 0 0 0 0 0 0 0 0 0 0 0 0 1.2 1.2 1.2 1.2 1.2 1.2
H(01B) 0.94(3) 0 -0.052(17) 0.004(19) 0.18(2) 0.10(3) 0 0 0 0 0 0 0 0 0 0 0 0 0 0 0 0 0 0 0 0 1.2 1.2 1.2 1.2 1.2 1.2
H(1A) 0.95(3) 0 -0.048(18) -0.030(17) 0.11(2) 0.07(3) 0 0 0 0 0 0 0 0 0 0 0 0 0 0 0 0 0 0 0 0 1.2 1.2 1.2 1.2 1.2 1.2
H(1B) 0.94(3) 0 -0.017(16) -0.01(2) 0.126(19) 0.12(3) 0 0 0 0 0 0 0 0 0 0 0 0 0 0 0 0 0 0 0 0 1.2 1.2 1.2 1.2 1.2 1.2
H(2A) 0.85(3) 0 0.002(17) 0.014(17) 0.13(2) 0.03(3) 0 0 0 0 0 0 0 0 0 0 0 0 0 0 0 0 0 0 0 0 1.2 1.2 1.2 1.2 1.2 1.2
H(2B) 0.83(3) 0 0.002(16) -0.09(2) 0.179(17) 0.18(3) 0 0 0 0 0 0 0 0 0 0 0 0 0 0 0 0 0 0 0 0 1.2 1.2 1.2 1.2 1.2 1.2
H(3A) 0.94(3) 0 0.063(16) -0.017(19) 0.09(2) 0.03(3) 0 0 0 0 0 0 0 0 0 0 0 0 0 0 0 0 0 0 0 0 1.2 1.2 1.2 1.2 1.2 1.2
H(3B) 0.97(3) 0 -0.04(2) -0.03(2) 0.20(2) 0.10(3) 0 0 0 0 0 0 0 0 0 0 0 0 0 0 0 0 0 0 0 0 1.2 1.2 1.2 1.2 1.2 1.2
H(4) 0.83(3) 0 -0.032(17) -0.035(18) 0.131(18) 0.06(2) 0 0 0 0 0 0 0 0 0 0 0 0 0 0 0 0 0 0 0 0 1.2 1.2 1.2 1.2 1.2 1.2

loop_
_atom_site_label
_atom_site_type_symbol
_atom_site_fract_x
_atom_site_fract_y
_atom_site_fract_z
_atom_site_U_iso_or_equiv
_atom_site_adp_type
_atom_site_occupancy
_atom_site_symmetry_multiplicity
Cu(1) Cu 0.014581(7) -0.026100(8) 0.178213(7) 0.008 Uani 1 4
O(1) O 0.13346(3) -0.06015(3) 0.00088(3) 0.01 Uani 1 4
O(2) O -0.14231(3) -0.03458(3) 0.33131(3) 0.011 Uani 1 4
O(3) O -0.14403(6) -0.27654(5) 0.24880(6) 0.017 Uani 1 4
N(1) N 0.18198(3) -0.10945(3) 0.35127(3) 0.01 Uani 1 4
C(1) C 0.30140(3) -0.05077(4) 0.02312(3) 0.01 Uani 1 4
C(2) C 0.37994(3) -0.14698(4) 0.16678(4) 0.011 Uani 1 4
C(3) C 0.35005(3) -0.08657(4) 0.33001(3) 0.011 Uani 1 4
C(4) C -0.18290(4) -0.17445(4) 0.33714(4) 0.013 Uani 1 4
H(01A) H 0.158673 -0.220312 0.362497 0.026 Uani 1 4
H(01B) H 0.166544 -0.062009 0.456513 0.027 Uani 1 4
H(1A) H 0.340522 0.067609 0.039715 0.027 Uani 1 4
H(1B) H 0.344559 -0.087963 -0.086724 0.028 Uani 1 4
H(2A) H 0.338087 -0.264578 0.150701 0.027 Uani 1 4
H(2B) H 0.508373 -0.157014 0.166894 0.029 Uani 1 4
H(3A) H 0.433587 -0.143492 0.425085 0.03 Uani 1 4
H(3B) H 0.377206 0.034991 0.341647 0.028 Uani 1 4
H(4) H -0.257366 -0.197325 0.426013 0.027 Uani 1 4

loop_
_atom_site_aniso_label
_atom_site_aniso_U_11
_atom_site_aniso_U_22
_atom_site_aniso_U_33
_atom_site_aniso_U_23
_atom_site_aniso_U_13
_atom_site_aniso_U_12
Cu(1) 0.008041(18) 0.01020(2) 0.006393(19) 0.000849(16) 0.001385(15) 0.000689(16)
O(1) 0.00801(6) 0.01550(9) 0.00764(7) 0.00187(6) 0.00153(5) 0.00159(6)
O(2) 0.01266(8) 0.01256(9) 0.00975(8) 0.00005(7) 0.00397(7) 0.00008(7)
O(3) 0.02105(15) 0.01228(12) 0.01642(14) -0.00137(11) 0.00239(12) -0.00188(11)
N(1) 0.01025(7) 0.01179(8) 0.00802(7) 0.00077(7) 0.00123(6) 0.00042(6)
C(1) 0.00879(8) 0.01319(9) 0.00916(8) 0.00102(7) 0.00200(6) 0.00005(7)
C(2) 0.00955(8) 0.01496(10) 0.00971(9) 0.00064(8) 0.00114(7) 0.00162(7)
C(3) 0.01030(8) 0.01457(10) 0.00886(8) -0.00021(8) 0.00013(6) -0.00113(7)
C(4) 0.01429(10) 0.01397(11) 0.01145(9) 0.00122(8) 0.00389(8) -0.00260(8)
H(01A) 0.032441 0.017229 0.029412 0.004376 0.00509 -0.001401
H(01B) 0.032301 0.032899 0.015306 -0.005328 0.005525 0.000535
H(1A) 0.025389 0.020893 0.033768 0.002067 0.00253 -0.00267
H(1B) 0.024969 0.04268 0.01794 -0.002735 0.007872 0.007058
H(2A) 0.034197 0.019657 0.02765 -0.000892 0.003829 -0.002117
H(2B) 0.014539 0.043639 0.028126 0.002062 0.003349 0.005208
H(3A) 0.023893 0.043943 0.020901 0.008085 -0.002656 0.00912
H(3B) 0.029729 0.022742 0.031506 -0.004784 0.008067 -0.00565
H(4) 0.027025 0.032013 0.024835 0.00332 0.013536 -0.004308

loop_
_geom_angle_atom_site_label_1
_geom_angle_atom_site_label_2
_geom_angle_atom_site_label_3
_geom_angle
_geom_angle_site_symmetry_1
_geom_angle_site_symmetry_2
_geom_angle_site_symmetry_3
_geom_angle_publ_flag
O(1) CU(1) O(1) 79.889(11) 1_555 1_555 3_555 yes
O(1) CU(1) O(2) 165.128(13) 1_555 1_555 1_555 yes
O(1) CU(1) N(1) 95.652(10) 1_555 1_555 1_555 yes
O(1) CU(1) O(2) 95.366(11) 3_555 1_555 1_555 yes
O(1) CU(1) N(1) 174.906(11) 3_555 1_555 1_555 yes
O(2) CU(1) N(1) 89.559(12) 1_555 1_555 1_555 yes
O(1) CU(1) O(3) 112.442(14) 1_555 1_555 1_555 yes
O(1) CU(1) O(3) 93.338(14) 1_555 1_555 2_555 yes
O(1) CU(1) O(3) 101.819(13) 3_555 1_555 1_555 yes
O(1) CU(1) O(3) 92.726(14) 3_555 1_555 2_555 yes
O(2) CU(1) O(3) 54.430(13) 1_555 1_555 1_555 yes
O(2) CU(1) O(3) 100.999(14) 1_555 1_555 2_555 yes
O(3) CU(1) O(3) 152.112(5) 1_555 1_555 2_555 yes
O(3) CU(1) N(1) 82.106(13) 1_555 1_555 1_555 yes
O(3) CU(1) N(1) 85.039(13) 2_555 1_555 1_555 yes
CU(1) O(1) CU(1) 100.111(11) 1_555 1_555 3_555 yes
CU(1) O(1) C(1) 122.098(19) 1_555 1_555 1_555 yes
CU(1) O(1) C(1) 126.121(19) 3_555 1_555 1_555 yes
CU(1) O(2) C(4) 105.84(2) 1_555 1_555 1_555 yes
CU(1) O(2) H(4) 135.474(15) 1_555 1_555 1_555 yes
C(4) O(2) H(4) 29.888(16) 1_555 1_555 1_555 yes
CU(1) N(1) C(3) 116.628(19) 1_555 1_555 1_555 yes
CU(1) N(1) H(01A) 107.325(19) 1_555 1_555 1_555 yes
CU(1) N(1) H(01B) 107.623(19) 1_555 1_555 1_555 yes
C(3) N(1) H(01A) 110.65(2) 1_555 1_555 1_555 yes
C(3) N(1) H(01B) 108.60(2) 1_555 1_555 1_555 yes
H(01A) N(1) H(01B) 105.41(2) 1_555 1_555 1_555 yes
O(1) C(1) C(2) 111.74(2) 1_555 1_555 1_555 yes
O(1) C(1) H(1A) 110.58(3) 1_555 1_555 1_555 yes
O(1) C(1) H(1B) 110.20(2) 1_555 1_555 1_555 yes
C(2) C(1) H(1A) 110.08(2) 1_555 1_555 1_555 yes
C(2) C(1) H(1B) 109.32(2) 1_555 1_555 1_555 yes
H(1A) C(1) H(1B) 104.68(2) 1_555 1_555 1_555 yes
C(1) C(2) C(3) 113.25(3) 1_555 1_555 1_555 yes
C(1) C(2) H(2A) 109.65(2) 1_555 1_555 1_555 yes
C(1) C(2) H(2B) 110.46(2) 1_555 1_555 1_555 yes
C(3) C(2) H(2A) 109.86(3) 1_555 1_555 1_555 yes
C(3) C(2) H(2B) 110.02(2) 1_555 1_555 1_555 yes
H(2A) C(2) H(2B) 103.13(3) 1_555 1_555 1_555 yes
N(1) C(3) C(2) 111.59(2) 1_555 1_555 1_555 yes
N(1) C(3) H(3A) 111.81(2) 1_555 1_555 1_555 yes
N(1) C(3) H(3B) 108.36(3) 1_555 1_555 1_555 yes
C(2) C(3) H(3A) 107.84(3) 1_555 1_555 1_555 yes
C(2) C(3) H(3B) 110.83(3) 1_555 1_555 1_555 yes
H(3A) C(3) H(3B) 106.29(2) 1_555 1_555 1_555 yes
O(2) C(4) O(3) 124.86(4) 1_555 1_555 1_555 yes
O(2) C(4) H(4) 113.60(3) 1_555 1_555 1_555 yes
O(3) C(4) H(4) 121.53(4) 1_555 1_555 1_555 yes
N(1) H(01A) H(01B) 37.296(15) 1_555 1_555 1_555 yes
N(1) H(01B) H(01A) 37.296(16) 1_555 1_555 1_555 yes
C(1) H(1A) H(1B) 37.659(15) 1_555 1_555 1_555 yes
C(1) H(1B) H(1A) 37.659(16) 1_555 1_555 1_555 yes
C(2) H(2A) H(2B) 38.433(15) 1_555 1_555 1_555 yes
C(2) H(2B) H(2A) 38.433(17) 1_555 1_555 1_555 yes
C(3) H(3A) H(3B) 36.853(17) 1_555 1_555 1_555 yes
C(3) H(3B) H(3A) 36.853(15) 1_555 1_555 1_555 yes
O(2) H(4) C(4) 36.51(2) 1_555 1_555 1_555 yes

loop_
_geom_bond_atom_site_label_1
_geom_bond_atom_site_label_2
_geom_bond_distance
_geom_bond_site_symmetry_1
_geom_bond_site_symmetry_2
_geom_bond_publ_flag
CU(1) CU(1) 2.97844(12) 1_555 3_555 yes
CU(1) O(1) 1.9474(2) 1_555 1_555 yes
CU(1) O(1) 1.9375(2) 1_555 3_555 yes
CU(1) O(2) 1.9933(3) 1_555 1_555 yes
CU(1) N(1) 1.9871(3) 1_555 1_555 yes
CU(1) O(3) 2.6920(5) 1_555 1_555 yes
CU(1) O(3) 2.4790(5) 1_555 2_555 yes
O(1) C(1) 1.4068(3) 1_555 1_555 yes
O(2) C(4) 1.2776(4) 1_555 1_555 yes
O(2) H(4) 1.9677(3) 1_555 1_555 yes
O(3) C(4) 1.2391(6) 1_555 1_555 yes
N(1) C(3) 1.4783(4) 1_555 1_555 yes
N(1) H(01A) 1.0000(3) 1_555 1_555 yes
N(1) H(01B) 1.0000(3) 1_555 1_555 yes
C(1) C(2) 1.5251(4) 1_555 1_555 yes
C(1) H(1A) 1.0920(3) 1_555 1_555 yes
C(1) H(1B) 1.0920(3) 1_555 1_555 yes
C(2) C(3) 1.5217(4) 1_555 1_555 yes
C(2) H(2A) 1.0920(3) 1_555 1_555 yes
C(2) H(2B) 1.0920(3) 1_555 1_555 yes
C(3) H(3A) 1.0920(3) 1_555 1_555 yes
C(3) H(3B) 1.0920(3) 1_555 1_555 yes
C(4) H(4) 1.0700(3) 1_555 1_555 yes
